data_4519300
loop_
_publ_author_name
'Rodriguez, Jessica'
'Vesseur, David'
'Tabey, Alexis'
'Mallet-Ladeira, Sonia'
'Miqueu, Karinne'
'Bourissou, Didier'

_publ_section_title
;
 Au(I)/Au(III) Catalytic Allylation Involving \p-Allyl Au(III) Complexes
;
_journal_issue 2
_journal_name_full 'ACS Catalysis'
_journal_page_first 993
_journal_page_last 1003
_journal_paper_doi 10.1021/acscatal.1c04580
_journal_volume 12
_journal_year 2022
_chemical_formula_moiety 'C24 H21 N'
_chemical_formula_sum 'C24 H21 N'
_chemical_formula_weight 323.42
_space_group_IT_number 15
_space_group_name_Hall '-C 2yc'
_space_group_name_H-M_alt 'C 1 2/c 1'
_symmetry_cell_setting monoclinic
_symmetry_Int_Tables_number 15
_symmetry_space_group_name_Hall '-C 2yc'
_symmetry_space_group_name_H-M 'C 1 2/c 1'
_atom_sites_solution_hydrogens geom
_atom_sites_solution_primary dual
_atom_sites_solution_secondary difmap
_cell_angle_alpha 90
_cell_angle_beta 91.432(2)
_cell_angle_gamma 90
_cell_formula_units_Z 8
_cell_length_a 24.6440(14)
_cell_length_b 7.0908(4)
_cell_length_c 20.5784(13)
_cell_measurement_reflns_used 9874
_cell_measurement_temperature 193(2)
_cell_measurement_theta_max 32.26
_cell_measurement_theta_min 2.55
_cell_volume 3594.9(4)
_computing_cell_refinement 'APEX2 and SAINT'
_computing_data_collection APEX2
_computing_data_reduction SAINT
_computing_molecular_graphics 'Ortep-3 for Windows (Farrugia, 1997)'
_computing_publication_material 'WinGX publication routines (Farrugia, 1999)'
_computing_structure_refinement 'SHELXL-2018/3 (Sheldrick, 2015)'
_computing_structure_solution 'SHELXT (Sheldrick, 2015)'
_diffrn_ambient_temperature 193(2)
_diffrn_measured_fraction_theta_full 0.999
_diffrn_measured_fraction_theta_max 0.998
_diffrn_measurement_device_type 'Bruker D8 VENTURE PHOTON3'
_diffrn_measurement_method 'phi and omega scans'
_diffrn_radiation_monochromator triumph
_diffrn_radiation_source 'fine focus sealed tube'
_diffrn_radiation_type MoK\a
_diffrn_radiation_wavelength 0.71073
_diffrn_reflns_av_R_equivalents 0.0501
_diffrn_reflns_av_unetI/netI 0.0208
_diffrn_reflns_Laue_measured_fraction_full 0.999
_diffrn_reflns_Laue_measured_fraction_max 0.998
_diffrn_reflns_limit_h_max 40
_diffrn_reflns_limit_h_min -40
_diffrn_reflns_limit_k_max 11
_diffrn_reflns_limit_k_min -11
_diffrn_reflns_limit_l_max 33
_diffrn_reflns_limit_l_min -33
_diffrn_reflns_number 146346
_diffrn_reflns_point_group_measured_fraction_full 0.999
_diffrn_reflns_point_group_measured_fraction_max 0.998
_diffrn_reflns_theta_full 25.242
_diffrn_reflns_theta_max 35.702
_diffrn_reflns_theta_min 2.548
_diffrn_standards_decay_% 0
_diffrn_standards_interval_count 0
_diffrn_standards_interval_time 0
_diffrn_standards_number 0
_exptl_absorpt_coefficient_mu 0.069
_exptl_absorpt_correction_T_max 0.7470
_exptl_absorpt_correction_T_min 0.7098
_exptl_absorpt_correction_type multi-scan
_exptl_absorpt_process_details 'SADABS(Bruker AXS Inc.)'
_exptl_crystal_colour colourless
_exptl_crystal_density_diffrn 1.195
_exptl_crystal_density_method 'not measured'
_exptl_crystal_description block
_exptl_crystal_F_000 1376
_exptl_crystal_size_max 0.26
_exptl_crystal_size_mid 0.2
_exptl_crystal_size_min 0.2
_refine_diff_density_max 0.481
_refine_diff_density_min -0.263
_refine_diff_density_rms 0.053
_refine_ls_extinction_method none
_refine_ls_goodness_of_fit_ref 1.089
_refine_ls_hydrogen_treatment constr
_refine_ls_matrix_type full
_refine_ls_number_parameters 227
_refine_ls_number_reflns 8325
_refine_ls_number_restraints 0
_refine_ls_restrained_S_all 1.089
_refine_ls_R_factor_all 0.0837
_refine_ls_R_factor_gt 0.0643
_refine_ls_shift/su_max 0.018
_refine_ls_shift/su_mean 0
_refine_ls_structure_factor_coef Fsqd
_refine_ls_weighting_details 'w=1/[\s^2^(Fo^2^)+(0.0812P)^2^+1.7046P] where P=(Fo^2^+2Fc^2^)/3'
_refine_ls_weighting_scheme calc
_refine_ls_wR_factor_gt 0.1632
_refine_ls_wR_factor_ref 0.1761
_reflns_Friedel_coverage 0
_reflns_number_gt 6468
_reflns_number_total 8325
_reflns_threshold_expression 'I > 2\s(I)'
_cod_data_source_file cs1c04580_si_002.cif
_cod_data_source_block DV273
_cod_original_sg_symbol_H-M 'C 2/c'
_cod_database_code 4519300

loop_
_symmetry_equiv_pos_as_xyz
'x, y, z'
'-x, y, -z+1/2'
'x+1/2, y+1/2, z'
'-x+1/2, y+1/2, -z+1/2'
'-x, -y, -z'
'x, -y, z-1/2'
'-x+1/2, -y+1/2, -z'
'x+1/2, -y+1/2, z-1/2'

loop_
_atom_site_label
_atom_site_type_symbol
_atom_site_fract_x
_atom_site_fract_y
_atom_site_fract_z
_atom_site_U_iso_or_equiv
_atom_site_adp_type
_atom_site_occupancy
_atom_site_site_symmetry_order
_atom_site_calc_flag
_atom_site_refinement_flags_posn
_atom_site_refinement_flags_adp
_atom_site_refinement_flags_occupancy
_atom_site_disorder_assembly
_atom_site_disorder_group
C1 C 0.71056(5) 0.51795(17) 0.50720(5) 0.0320(2) Uani 1 1 d . . . . .
H1A H 0.747222 0.569424 0.503065 0.048 Uiso 1 1 calc R U . . .
H1B H 0.711168 0.381907 0.498853 0.048 Uiso 1 1 calc R U . . .
H1C H 0.69791 0.541068 0.551259 0.048 Uiso 1 1 calc R U . . .
C2 C 0.67304(4) 0.61166(14) 0.45903(4) 0.02514(17) Uani 1 1 d . . . . .
C3 C 0.63682(4) 0.75562(14) 0.46821(4) 0.02477(17) Uani 1 1 d . . . . .
C4 C 0.60911(4) 0.78961(14) 0.40675(4) 0.02473(17) Uani 1 1 d . . . . .
C5 C 0.56857(4) 0.91533(16) 0.38485(5) 0.03011(19) Uani 1 1 d . . . . .
H5 H 0.552487 1.001058 0.414166 0.036 Uiso 1 1 calc R U . . .
C6 C 0.55234(5) 0.91256(17) 0.31980(6) 0.0347(2) Uani 1 1 d . . . . .
H6 H 0.524985 0.997529 0.304784 0.042 Uiso 1 1 calc R U . . .
C7 C 0.57553(5) 0.78669(18) 0.27570(5) 0.0346(2) Uani 1 1 d . . . . .
H7 H 0.56396 0.788748 0.231327 0.042 Uiso 1 1 calc R U . . .
C8 C 0.61505(4) 0.65970(16) 0.29614(5) 0.0297(2) Uani 1 1 d . . . . .
H8 H 0.630853 0.574191 0.266524 0.036 Uiso 1 1 calc R U . . .
C9 C 0.63089(4) 0.66153(14) 0.36173(4) 0.02498(17) Uani 1 1 d . . . . .
C10 C 0.69905(4) 0.40288(15) 0.36558(5) 0.02648(18) Uani 1 1 d . . . . .
C11 C 0.67105(5) 0.24640(18) 0.34200(7) 0.0417(3) Uani 1 1 d . . . . .
H11 H 0.632753 0.239089 0.345665 0.05 Uiso 1 1 calc R U . . .
C12 C 0.69923(7) 0.1006(2) 0.31305(9) 0.0532(4) Uani 1 1 d . . . . .
H12 H 0.680074 -0.005695 0.296264 0.064 Uiso 1 1 calc R U . . .
C13 C 0.75536(6) 0.1096(2) 0.30850(7) 0.0476(3) Uani 1 1 d . . . . .
H13 H 0.774616 0.008608 0.289346 0.057 Uiso 1 1 calc R U . . .
C14 C 0.78300(5) 0.2657(3) 0.33192(7) 0.0485(3) Uani 1 1 d . . . . .
H14 H 0.82137 0.272101 0.329008 0.058 Uiso 1 1 calc R U . . .
C15 C 0.75484(4) 0.4133(2) 0.35971(6) 0.0391(3) Uani 1 1 d . . . . .
H15 H 0.773879 0.521921 0.374767 0.047 Uiso 1 1 calc R U . . .
C16 C 0.62936(4) 0.85715(15) 0.53195(5) 0.02690(18) Uani 1 1 d . . . . .
H16 H 0.664467 0.841736 0.556804 0.032 Uiso 1 1 calc R U . . .
C17 C 0.62201(5) 1.06784(16) 0.52296(6) 0.0357(2) Uani 1 1 d . . . . .
H17 H 0.644265 1.126962 0.491911 0.043 Uiso 1 1 calc R U . . .
C18 C 0.58805(6) 1.17731(19) 0.55365(7) 0.0448(3) Uani 1 1 d . . . . .
H18A H 0.564868 1.125309 0.585194 0.054 Uiso 1 1 calc R U . . .
H18B H 0.586702 1.30844 0.544273 0.054 Uiso 1 1 calc R U . . .
C19 C 0.58638(4) 0.76936(14) 0.57414(5) 0.02616(17) Uani 1 1 d . . . . .
C20 C 0.53702(5) 0.70572(17) 0.54813(5) 0.0327(2) Uani 1 1 d . . . . .
H20 H 0.529408 0.718969 0.502876 0.039 Uiso 1 1 calc R U . . .
C21 C 0.49867(5) 0.62287(18) 0.58766(7) 0.0412(3) Uani 1 1 d . . . . .
H21 H 0.465203 0.579411 0.569294 0.049 Uiso 1 1 calc R U . . .
C22 C 0.50927(6) 0.6038(2) 0.65367(7) 0.0480(3) Uani 1 1 d . . . . .
H22 H 0.48359 0.543981 0.680494 0.058 Uiso 1 1 calc R U . . .
C23 C 0.55748(7) 0.6722(3) 0.68051(7) 0.0526(4) Uani 1 1 d . . . . .
H23 H 0.564266 0.663562 0.726062 0.063 Uiso 1 1 calc R U . . .
C24 C 0.59608(5) 0.7537(2) 0.64083(6) 0.0410(3) Uani 1 1 d . . . . .
H24 H 0.629258 0.798823 0.659466 0.049 Uiso 1 1 calc R U . . .
N1 N 0.66979(3) 0.55338(13) 0.39431(4) 0.02658(16) Uani 1 1 d . . . . .

loop_
_atom_site_aniso_label
_atom_site_aniso_U_11
_atom_site_aniso_U_22
_atom_site_aniso_U_33
_atom_site_aniso_U_23
_atom_site_aniso_U_13
_atom_site_aniso_U_12
C1 0.0332(5) 0.0352(5) 0.0273(4) 0.0029(4) -0.0045(4) 0.0007(4)
C2 0.0244(4) 0.0287(4) 0.0223(4) 0.0009(3) -0.0002(3) -0.0038(3)
C3 0.0231(4) 0.0287(4) 0.0225(4) -0.0007(3) 0.0002(3) -0.0048(3)
C4 0.0231(4) 0.0274(4) 0.0236(4) 0.0001(3) 0.0001(3) -0.0046(3)
C5 0.0273(4) 0.0300(5) 0.0329(5) -0.0007(4) -0.0026(3) -0.0016(3)
C6 0.0312(5) 0.0361(5) 0.0363(5) 0.0027(4) -0.0086(4) -0.0004(4)
C7 0.0334(5) 0.0425(6) 0.0275(4) 0.0028(4) -0.0076(4) -0.0050(4)
C8 0.0281(4) 0.0379(5) 0.0231(4) -0.0006(4) -0.0010(3) -0.0055(4)
C9 0.0229(4) 0.0295(4) 0.0225(4) 0.0006(3) 0.0004(3) -0.0050(3)
C10 0.0254(4) 0.0295(4) 0.0246(4) -0.0002(3) 0.0020(3) -0.0028(3)
C11 0.0348(5) 0.0347(6) 0.0562(8) -0.0079(5) 0.0129(5) -0.0116(4)
C12 0.0575(9) 0.0337(6) 0.0692(10) -0.0135(6) 0.0181(7) -0.0099(6)
C13 0.0529(8) 0.0462(7) 0.0443(7) -0.0062(5) 0.0110(6) 0.0118(6)
C14 0.0297(5) 0.0731(10) 0.0428(6) -0.0158(6) 0.0016(5) 0.0089(6)
C15 0.0246(4) 0.0546(7) 0.0381(5) -0.0155(5) 0.0000(4) -0.0056(4)
C16 0.0253(4) 0.0308(4) 0.0246(4) -0.0034(3) -0.0008(3) -0.0050(3)
C17 0.0422(6) 0.0299(5) 0.0350(5) -0.0028(4) 0.0001(4) -0.0121(4)
C18 0.0560(8) 0.0304(5) 0.0477(7) -0.0044(5) -0.0025(6) -0.0009(5)
C19 0.0300(4) 0.0253(4) 0.0233(4) -0.0006(3) 0.0018(3) 0.0007(3)
C20 0.0329(5) 0.0356(5) 0.0298(4) -0.0055(4) 0.0058(4) -0.0085(4)
C21 0.0397(6) 0.0363(6) 0.0484(7) -0.0082(5) 0.0168(5) -0.0100(5)
C22 0.0557(8) 0.0390(6) 0.0505(7) 0.0118(5) 0.0263(6) 0.0025(6)
C23 0.0580(8) 0.0670(9) 0.0331(6) 0.0205(6) 0.0106(5) 0.0125(7)
C24 0.0395(6) 0.0571(8) 0.0263(5) 0.0078(5) -0.0014(4) 0.0035(5)
N1 0.0260(4) 0.0310(4) 0.0227(3) -0.0010(3) -0.0004(3) -0.0005(3)

loop_
_atom_type_symbol
_atom_type_description
_atom_type_scat_dispersion_real
_atom_type_scat_dispersion_imag
_atom_type_scat_source
C C 0.0033 0.0016 'International Tables Vol C Tables 4.2.6.8 and 6.1.1.4'
H H 0 0 'International Tables Vol C Tables 4.2.6.8 and 6.1.1.4'
N N 0.0061 0.0033 'International Tables Vol C Tables 4.2.6.8 and 6.1.1.4'

loop_
_geom_angle_atom_site_label_1
_geom_angle_atom_site_label_2
_geom_angle_atom_site_label_3
_geom_angle
_geom_angle_site_symmetry_1
_geom_angle_site_symmetry_3
_geom_angle_publ_flag
C2 C1 H1A 109.5 . . ?
C2 C1 H1B 109.5 . . ?
H1A C1 H1B 109.5 . . ?
C2 C1 H1C 109.5 . . ?
H1A C1 H1C 109.5 . . ?
H1B C1 H1C 109.5 . . ?
C3 C2 N1 109.25(8) . . ?
C3 C2 C1 129.31(9) . . ?
N1 C2 C1 121.42(9) . . ?
C2 C3 C4 107.40(8) . . ?
C2 C3 C16 124.56(9) . . ?
C4 C3 C16 128.04(9) . . ?
C5 C4 C9 118.44(9) . . ?
C5 C4 C3 134.80(9) . . ?
C9 C4 C3 106.76(9) . . ?
C6 C5 C4 119.08(10) . . ?
C6 C5 H5 120.5 . . ?
C4 C5 H5 120.5 . . ?
C5 C6 C7 121.34(10) . . ?
C5 C6 H6 119.3 . . ?
C7 C6 H6 119.3 . . ?
C8 C7 C6 120.78(10) . . ?
C8 C7 H7 119.6 . . ?
C6 C7 H7 119.6 . . ?
C7 C8 C9 117.74(10) . . ?
C7 C8 H8 121.1 . . ?
C9 C8 H8 121.1 . . ?
N1 C9 C8 129.45(9) . . ?
N1 C9 C4 107.92(8) . . ?
C8 C9 C4 122.58(9) . . ?
C15 C10 C11 119.87(10) . . ?
C15 C10 N1 120.68(10) . . ?
C11 C10 N1 119.44(9) . . ?
C12 C11 C10 119.71(12) . . ?
C12 C11 H11 120.1 . . ?
C10 C11 H11 120.1 . . ?
C11 C12 C13 120.29(13) . . ?
C11 C12 H12 119.9 . . ?
C13 C12 H12 119.9 . . ?
C14 C13 C12 119.75(12) . . ?
C14 C13 H13 120.1 . . ?
C12 C13 H13 120.1 . . ?
C13 C14 C15 120.08(12) . . ?
C13 C14 H14 120 . . ?
C15 C14 H14 120 . . ?
C10 C15 C14 120.26(12) . . ?
C10 C15 H15 119.9 . . ?
C14 C15 H15 119.9 . . ?
C3 C16 C17 112.36(9) . . ?
C3 C16 C19 113.72(8) . . ?
C17 C16 C19 112.99(9) . . ?
C3 C16 H16 105.6 . . ?
C17 C16 H16 105.6 . . ?
C19 C16 H16 105.6 . . ?
C18 C17 C16 126.81(11) . . ?
C18 C17 H17 116.6 . . ?
C16 C17 H17 116.6 . . ?
C17 C18 H18A 120 . . ?
C17 C18 H18B 120 . . ?
H18A C18 H18B 120 . . ?
C24 C19 C20 118.70(10) . . ?
C24 C19 C16 119.43(10) . . ?
C20 C19 C16 121.87(9) . . ?
C19 C20 C21 120.77(11) . . ?
C19 C20 H20 119.6 . . ?
C21 C20 H20 119.6 . . ?
C22 C21 C20 120.04(13) . . ?
C22 C21 H21 120 . . ?
C20 C21 H21 120 . . ?
C21 C22 C23 119.75(11) . . ?
C21 C22 H22 120.1 . . ?
C23 C22 H22 120.1 . . ?
C22 C23 C24 120.16(13) . . ?
C22 C23 H23 119.9 . . ?
C24 C23 H23 119.9 . . ?
C19 C24 C23 120.52(13) . . ?
C19 C24 H24 119.7 . . ?
C23 C24 H24 119.7 . . ?
C9 N1 C2 108.67(8) . . ?
C9 N1 C10 124.36(8) . . ?
C2 N1 C10 126.91(8) . . ?

loop_
_geom_bond_atom_site_label_1
_geom_bond_atom_site_label_2
_geom_bond_distance
_geom_bond_site_symmetry_2
_geom_bond_publ_flag
C1 C2 1.4943(14) . ?
C1 H1A 0.98 . ?
C1 H1B 0.98 . ?
C1 H1C 0.98 . ?
C2 C3 1.3723(14) . ?
C2 N1 1.3950(12) . ?
C3 C4 1.4423(13) . ?
C3 C16 1.5115(13) . ?
C4 C5 1.4049(14) . ?
C4 C9 1.4129(14) . ?
C5 C6 1.3877(15) . ?
C5 H5 0.95 . ?
C6 C7 1.4045(18) . ?
C6 H6 0.95 . ?
C7 C8 1.3841(16) . ?
C7 H7 0.95 . ?
C8 C9 1.3958(13) . ?
C8 H8 0.95 . ?
C9 N1 1.3872(13) . ?
C10 C15 1.3850(15) . ?
C10 C11 1.3879(16) . ?
C10 N1 1.4246(13) . ?
C11 C12 1.3878(19) . ?
C11 H11 0.95 . ?
C12 C13 1.390(2) . ?
C12 H12 0.95 . ?
C13 C14 1.381(2) . ?
C13 H13 0.95 . ?
C14 C15 1.3868(19) . ?
C14 H14 0.95 . ?
C15 H15 0.95 . ?
C16 C17 1.5157(16) . ?
C16 C19 1.5196(14) . ?
C16 H16 1 . ?
C17 C18 1.3144(19) . ?
C17 H17 0.95 . ?
C18 H18A 0.95 . ?
C18 H18B 0.95 . ?
C19 C24 1.3915(15) . ?
C19 C20 1.3919(15) . ?
C20 C21 1.3923(15) . ?
C20 H20 0.95 . ?
C21 C22 1.384(2) . ?
C21 H21 0.95 . ?
C22 C23 1.385(3) . ?
C22 H22 0.95 . ?
C23 C24 1.3943(19) . ?
C23 H23 0.95 . ?
C24 H24 0.95 . ?
